data_4116284
loop_
_publ_author_name
'Robert A. Batey'
'Avinash N. Thadani'
'Alan J. Lough'

_publ_section_title
;
 Alkenylboronate Tethered Intramolecular Diels-Alder Reactions
;
_journal_name_full 'Journal of the American Chemical Society'
_journal_page_first 450
_journal_page_last 451
_journal_paper_doi 10.1021/ja9828004
_journal_volume 121
_journal_year 1999
_chemical_formula_sum 'C11 H19 B O2'
_chemical_formula_weight 194.07
_chemical_name_systematic
; 
 ? 
;
_space_group_IT_number 14
_symmetry_cell_setting monoclinic
_symmetry_space_group_name_Hall '-P 2ybc'
_symmetry_space_group_name_H-M 'P 1 21/c 1'
_atom_sites_solution_hydrogens geom
_atom_sites_solution_primary direct
_atom_sites_solution_secondary difmap
_audit_creation_method SHELXL-97
_cell_angle_alpha 90.00
_cell_angle_beta 113.698(2)
_cell_angle_gamma 90.00
_cell_formula_units_Z 4
_cell_length_a 10.3504(4)
_cell_length_b 10.9465(3)
_cell_length_c 10.9959(4)
_cell_measurement_temperature 293(2)
_cell_volume 1140.79(7)
_computing_cell_refinement 'Denzo-SMN (Nonius, 1997)'
_computing_data_collection 'KappaCCD server software'
_computing_data_reduction 'Denzo-SMN (Nonius, 1997)'
_computing_molecular_graphics 'Bruker SHELXTL V5.1'
_computing_publication_material 'Bruker SHELXTL V5.1'
_computing_structure_refinement 'SHELXL-97 (Sheldrick, 1997)'
_computing_structure_solution 'SHELXS-97 (Sheldrick, 1990)'
_diffrn_ambient_temperature 293(2)
_diffrn_measured_fraction_theta_full 0.997
_diffrn_measured_fraction_theta_max 0.997
_diffrn_measurement_device_type 'Nonius KappaCCD'
_diffrn_measurement_method 'phi scans'
_diffrn_radiation_monochromator graphite
_diffrn_radiation_source 'fine-focus sealed tube'
_diffrn_radiation_type MoK\a
_diffrn_radiation_wavelength 0.71073
_diffrn_reflns_av_R_equivalents 0.049
_diffrn_reflns_av_sigmaI/netI 0.0354
_diffrn_reflns_limit_h_max 12
_diffrn_reflns_limit_h_min 0
_diffrn_reflns_limit_k_max 13
_diffrn_reflns_limit_k_min 0
_diffrn_reflns_limit_l_max 12
_diffrn_reflns_limit_l_min -13
_diffrn_reflns_number 12437
_diffrn_reflns_theta_full 26.38
_diffrn_reflns_theta_max 26.38
_diffrn_reflns_theta_min 2.75
_exptl_absorpt_coefficient_mu 0.074
_exptl_crystal_density_diffrn 1.130
_exptl_crystal_F_000 424
_refine_diff_density_max 0.221
_refine_diff_density_min -0.165
_refine_diff_density_rms 0.051
_refine_ls_extinction_coef 0.071(11)
_refine_ls_extinction_expression Fc^*^=kFc[1+0.001xFc^2^\l^3^/sin(2\q)]^-1/4^
_refine_ls_extinction_method SHELXL
_refine_ls_goodness_of_fit_ref 1.093
_refine_ls_hydrogen_treatment mixed
_refine_ls_matrix_type full
_refine_ls_number_parameters 134
_refine_ls_number_reflns 2328
_refine_ls_number_restraints 0
_refine_ls_restrained_S_all 1.093
_refine_ls_R_factor_all 0.0719
_refine_ls_R_factor_gt 0.0503
_refine_ls_shift/su_max 0.000
_refine_ls_shift/su_mean 0.000
_refine_ls_structure_factor_coef Fsqd
_refine_ls_weighting_details 'calc w=1/[\s^2^(Fo^2^)+(0.0966P)^2^+0.0000P] where P=(Fo^2^+2Fc^2^)/3'
_refine_ls_weighting_scheme calc
_refine_ls_wR_factor_gt 0.1446
_refine_ls_wR_factor_ref 0.1574
_reflns_number_gt 1598
_reflns_number_total 2328
_reflns_threshold_expression >2sigma(I)
_cod_data_source_file ja9828004_4.cif
_cod_data_source_block k9811
_cod_database_code 4116284

loop_
_symmetry_equiv_pos_as_xyz
'x, y, z'
'-x, y+1/2, -z+1/2'
'-x, -y, -z'
'x, -y-1/2, z-1/2'

loop_
_atom_site_label
_atom_site_type_symbol
_atom_site_fract_x
_atom_site_fract_y
_atom_site_fract_z
_atom_site_U_iso_or_equiv
_atom_site_adp_type
_atom_site_occupancy
_atom_site_symmetry_multiplicity
_atom_site_calc_flag
_atom_site_refinement_flags
O1 O 0.68942(12) 0.04096(11) 0.03040(11) 0.0561(4) Uani 1 1 d .
O2 O 0.47293(11) 0.08628(11) -0.13995(10) 0.0620(4) Uani 1 1 d .
B1 B 0.61639(18) 0.10150(16) -0.08379(16) 0.0456(4) Uani 1 1 d .
C1 C 0.38832(18) 0.1343(2) -0.26909(18) 0.0775(6) Uani 1 1 d .
H1B H 0.2954 0.1543 -0.2731 0.093 Uiso 1 1 calc R
H1C H 0.3770 0.0720 -0.3353 0.093 Uiso 1 1 calc R
C2 C 0.45197(18) 0.2464(2) -0.3017(2) 0.0788(6) Uani 1 1 d .
H2A H 0.4510 0.3125 -0.2433 0.095 Uiso 1 1 calc R
H2B H 0.3950 0.2711 -0.3923 0.095 Uiso 1 1 calc R
C3 C 0.60295(17) 0.22457(16) -0.28676(16) 0.0570(5) Uani 1 1 d .
H3A H 0.6389 0.3007 -0.3084 0.068 Uiso 1 1 calc R
C4 C 0.69484(15) 0.19167(13) -0.14300(14) 0.0446(4) Uani 1 1 d .
H4A H 0.7101 0.2676 -0.0918 0.054 Uiso 1 1 calc R
C5 C 0.84159(15) 0.14637(13) -0.12754(15) 0.0466(4) Uani 1 1 d .
H5A H 0.8948 0.1260 -0.0337 0.056 Uiso 1 1 calc R
C6 C 0.82154(18) 0.02830(14) -0.20730(18) 0.0592(5) Uani 1 1 d .
H6A H 0.9092 0.0077 -0.2148 0.071 Uiso 1 1 calc R
H6B H 0.7987 -0.0376 -0.1604 0.071 Uiso 1 1 calc R
C7 C 0.7083(2) 0.03974(19) -0.34142(19) 0.0718(6) Uani 1 1 d .
H7A H 0.7046 -0.0185 -0.4044 0.086 Uiso 1 1 calc R
C8 C 0.6127(2) 0.1262(2) -0.37814(16) 0.0685(6) Uani 1 1 d .
H8A H 0.5470 0.1267 -0.4658 0.082 Uiso 1 1 calc R
C9 C 0.92677(16) 0.24379(15) -0.16558(17) 0.0573(5) Uani 1 1 d .
H9A H 0.8751 0.2620 -0.2602 0.069 Uiso 1 1 calc R
C10 C 0.9403(3) 0.3617(2) -0.0901(3) 0.1138(9) Uani 1 1 d .
H10A H 0.9961 0.4186 -0.1147 0.171 Uiso 1 1 calc R
H10B H 0.9851 0.3458 0.0035 0.171 Uiso 1 1 calc R
H10C H 0.8482 0.3955 -0.1112 0.171 Uiso 1 1 calc R
C11 C 1.0721(2) 0.1995(2) -0.1465(3) 0.1047(8) Uani 1 1 d .
H11A H 1.1242 0.2657 -0.1624 0.157 Uiso 1 1 calc R
H11B H 1.0634 0.1344 -0.2077 0.157 Uiso 1 1 calc R
H11C H 1.1209 0.1704 -0.0572 0.157 Uiso 1 1 calc R
H1O H 0.641(2) 0.005(2) 0.066(2) 0.105(8) Uiso 1 1 d .

loop_
_atom_site_aniso_label
_atom_site_aniso_U_11
_atom_site_aniso_U_22
_atom_site_aniso_U_33
_atom_site_aniso_U_23
_atom_site_aniso_U_13
_atom_site_aniso_U_12
O1 0.0574(7) 0.0653(8) 0.0510(7) 0.0114(5) 0.0273(5) 0.0015(5)
O2 0.0501(7) 0.0840(9) 0.0575(7) 0.0174(6) 0.0274(5) -0.0017(6)
B1 0.0504(10) 0.0482(9) 0.0441(9) -0.0023(7) 0.0251(7) 0.0019(8)
C1 0.0443(9) 0.1197(17) 0.0667(12) 0.0305(11) 0.0204(9) 0.0015(10)
C2 0.0578(11) 0.0978(15) 0.0798(14) 0.0391(11) 0.0266(10) 0.0188(10)
C3 0.0516(9) 0.0617(10) 0.0598(10) 0.0191(8) 0.0246(8) -0.0007(7)
C4 0.0495(8) 0.0415(8) 0.0475(8) -0.0004(6) 0.0244(7) -0.0010(6)
C5 0.0467(8) 0.0483(8) 0.0477(8) 0.0019(6) 0.0218(6) -0.0015(6)
C6 0.0656(10) 0.0495(9) 0.0770(12) -0.0054(8) 0.0438(9) -0.0014(8)
C7 0.0799(13) 0.0818(13) 0.0670(12) -0.0264(9) 0.0432(10) -0.0236(11)
C8 0.0618(11) 0.1012(15) 0.0415(9) 0.0003(9) 0.0198(8) -0.0219(10)
C9 0.0523(9) 0.0556(10) 0.0672(11) 0.0008(7) 0.0276(8) -0.0085(7)
C10 0.133(2) 0.0794(15) 0.166(2) -0.0467(15) 0.0976(19) -0.0579(15)
C11 0.0637(12) 0.0932(16) 0.171(2) 0.0216(16) 0.0615(15) -0.0036(11)

loop_
_atom_type_symbol
_atom_type_description
_atom_type_scat_dispersion_real
_atom_type_scat_dispersion_imag
_atom_type_scat_source
C C 0.0033 0.0016 'International Tables Vol C Tables 4.2.6.8 and 6.1.1.4'
H H 0.0000 0.0000 'International Tables Vol C Tables 4.2.6.8 and 6.1.1.4'
B B 0.0013 0.0007 'International Tables Vol C Tables 4.2.6.8 and 6.1.1.4'
O O 0.0106 0.0060 'International Tables Vol C Tables 4.2.6.8 and 6.1.1.4'

loop_
_geom_angle_atom_site_label_1
_geom_angle_atom_site_label_2
_geom_angle_atom_site_label_3
_geom_angle
B1 O2 C1 121.41(12)
O1 B1 O2 117.36(14)
O1 B1 C4 120.18(14)
O2 B1 C4 122.35(14)
O2 C1 C2 112.56(14)
C1 C2 C3 112.05(15)
C8 C3 C2 112.43(16)
C8 C3 C4 110.01(13)
C2 C3 C4 109.54(12)
C3 C4 C5 111.52(11)
C3 C4 B1 111.48(12)
C5 C4 B1 113.68(11)
C6 C5 C4 107.96(12)
C6 C5 C9 112.89(12)
C4 C5 C9 113.11(12)
C7 C6 C5 111.85(14)
C8 C7 C6 124.60(16)
C7 C8 C3 123.81(16)
C10 C9 C11 109.28(17)
C10 C9 C5 112.21(15)
C11 C9 C5 112.66(14)

loop_
_geom_bond_atom_site_label_1
_geom_bond_atom_site_label_2
_geom_bond_distance
O1 B1 1.351(2)
O2 B1 1.370(2)
O2 C1 1.4354(19)
B1 C4 1.576(2)
C1 C2 1.503(3)
C2 C3 1.523(2)
C3 C8 1.504(3)
C3 C4 1.525(2)
C4 C5 1.5409(19)
C5 C6 1.529(2)
C5 C9 1.545(2)
C6 C7 1.475(3)
C7 C8 1.310(3)
C9 C10 1.510(3)
C9 C11 1.512(3)
